data_1530121
loop_
_publ_author_name
'Kalinin, V.R.'
'Ilyukhin, V.V.'
'Pakhomov, V.I.'
'Belov, N.V.'

_publ_section_title
;
 Crystal structure of a new rhombic modification of acid potassium iodate
;
_journal_name_full 'Doklady Akademii Nauk SSSR'
_journal_page_first 318
_journal_page_last 321
_journal_volume 239
_journal_year 1978
_chemical_formula_sum 'H I2 K O6'
_chemical_name_systematic 'K H (I O3)2'
_space_group_IT_number 43
_symmetry_space_group_name_Hall 'F 2 -2d'
_symmetry_space_group_name_H-M 'F d d 2'
_cell_angle_alpha 90
_cell_angle_beta 90
_cell_angle_gamma 90
_cell_formula_units_Z 24
_cell_length_a 8.138
_cell_length_b 39.361
_cell_length_c 11.5458
_cell_volume 3698.349
_citation_journal_id_ASTM DANKAS
_cod_data_source_file Kalinin_DANKAS_1978_518.cif
_cod_data_source_block H1I2K1O6
_cod_original_cell_volume 3698.348
_cod_original_formula_sum 'H1 I2 K1 O6'
_cod_database_code 1530121

loop_
_symmetry_equiv_pos_as_xyz
x,y,z
-x,-y,z
-x+1/4,y+1/4,z+1/4
x+3/4,-y+3/4,z+1/4
x,y+1/2,z+1/2
-x,-y+1/2,z+1/2
-x+1/4,y+3/4,z+3/4
x+3/4,-y+5/4,z+3/4
x+1/2,y,z+1/2
-x+1/2,-y,z+1/2
-x+3/4,y+1/4,z+3/4
x+5/4,-y+3/4,z+3/4
x+1/2,y+1/2,z
-x+1/2,-y+1/2,z
-x+3/4,y+3/4,z+1/4
x+5/4,-y+5/4,z+1/4

loop_
_atom_site_label
_atom_site_type_symbol
_atom_site_fract_x
_atom_site_fract_y
_atom_site_fract_z
_atom_site_occupancy
_atom_site_U_iso_or_equiv
I2 I+5 0.25369 0.04499 0.4761 1 0.0
O5 O-2 0.0613 0.0486 0.3994 1 0.0
O7 O-2 -0.024 0.0467 0.7408 1 0.0
O3 O-2 0.1991 0.0171 -0.1275 1 0.0
O9 O-2 -0.1829 0.0992 0.8384 1 0.0
O1 O-2 0.2243 0.0851 -0.1084 1 0.0
I3 I+5 -0.02561 0.09228 0.73146 1 0.0
O4 O-2 0.2124 0.0154 0.5822 1 0.0
I1 I+5 0.25656 0.05019 0 1 0.0
O2 O-2 0.0642 0.0503 0.0687 1 0.0
K2 K+1 0 0 0.2287 1 0.0
O6 O-2 0.2171 0.0844 0.5754 1 0.0
K1 K+1 -0.0016 0.09943 0.2357 1 0.0
O8 O-2 -0.1609 0.0964 0.605 1 0.0
